data_1564867
loop_
_publ_author_name
'Zhang, Cai-Xia'
'Fang, Duo-Wen'
'Wang, Jun-Ling'
'Jia, Ai-Quan'
'Zhang, Qian-Feng'

_publ_section_title
;
 Syntheses, characterizations, and reactivities of new
 1,4,7-trimethyl-l,4,7-triazacyclononane (Me3tacn) molybdenum and tungsten
 complexes
;
_journal_name_full 'Inorganica Chimica Acta'
_journal_page_first 119599
_journal_paper_doi 10.1016/j.ica.2020.119599
_journal_volume 507
_journal_year 2020
_chemical_formula_sum 'C9 H21 Mo N3 O2 S'
_chemical_formula_weight 331.29
_space_group_crystal_system orthorhombic
_space_group_IT_number 39
_space_group_name_Hall 'A 2 -2b'
_space_group_name_H-M_alt 'A e m 2'
_atom_sites_solution_hydrogens geom
_audit_creation_method SHELXL-2014/7
_cell_angle_alpha 90
_cell_angle_beta 90
_cell_angle_gamma 90
_cell_formula_units_Z 4
_cell_length_a 12.066(3)
_cell_length_b 10.388(3)
_cell_length_c 10.613(3)
_cell_measurement_reflns_used 3217
_cell_measurement_temperature 296(2)
_cell_measurement_theta_max 27.49
_cell_measurement_theta_min 3.22
_cell_volume 1330.3(6)
_computing_structure_refinement 'SHELXL-2014/7 (Sheldrick, 2014)'
_diffrn_ambient_temperature 296(2)
_diffrn_measured_fraction_theta_full 0.994
_diffrn_measured_fraction_theta_max 0.994
_diffrn_measurement_device_type 'CCD area detector'
_diffrn_measurement_method 'phi and omega scans'
_diffrn_radiation_type MoK\a
_diffrn_radiation_wavelength 0.71073
_diffrn_reflns_av_R_equivalents 0.0176
_diffrn_reflns_av_unetI/netI 0.0215
_diffrn_reflns_Laue_measured_fraction_full 0.994
_diffrn_reflns_Laue_measured_fraction_max 0.994
_diffrn_reflns_limit_h_max 15
_diffrn_reflns_limit_h_min -15
_diffrn_reflns_limit_k_max 10
_diffrn_reflns_limit_k_min -13
_diffrn_reflns_limit_l_max 13
_diffrn_reflns_limit_l_min -13
_diffrn_reflns_number 4066
_diffrn_reflns_point_group_measured_fraction_full 0.946
_diffrn_reflns_point_group_measured_fraction_max 0.933
_diffrn_reflns_theta_full 25.242
_diffrn_reflns_theta_max 27.492
_diffrn_reflns_theta_min 3.222
_exptl_absorpt_coefficient_mu 1.134
_exptl_crystal_colour yellow
_exptl_crystal_density_diffrn 1.654
_exptl_crystal_description block
_exptl_crystal_F_000 680
_exptl_crystal_size_max 0.230
_exptl_crystal_size_mid 0.200
_exptl_crystal_size_min 0.180
_refine_diff_density_max 0.340
_refine_diff_density_min -0.309
_refine_diff_density_rms 0.066
_refine_ls_abs_structure_details
;
 Flack x determined using 643 quotients [(I+)-(I-)]/[(I+)+(I-)]
 (Parsons, Flack and Wagner, Acta Cryst. B69 (2013) 249-259).
;
_refine_ls_abs_structure_Flack 0.01(2)
_refine_ls_extinction_coef .
_refine_ls_extinction_method none
_refine_ls_goodness_of_fit_ref 1.102
_refine_ls_hydrogen_treatment constr
_refine_ls_matrix_type full
_refine_ls_number_parameters 81
_refine_ls_number_reflns 1515
_refine_ls_number_restraints 1
_refine_ls_restrained_S_all 1.102
_refine_ls_R_factor_all 0.0220
_refine_ls_R_factor_gt 0.0217
_refine_ls_shift/su_max 0.000
_refine_ls_shift/su_mean 0.000
_refine_ls_structure_factor_coef Fsqd
_refine_ls_weighting_details 'w=1/[\s^2^(Fo^2^)+(0.0273P)^2^+1.3394P] where P=(Fo^2^+2Fc^2^)/3'
_refine_ls_weighting_scheme calc
_refine_ls_wR_factor_gt 0.0541
_refine_ls_wR_factor_ref 0.0544
_reflns_Friedel_coverage 0.776
_reflns_Friedel_fraction_full 0.891
_reflns_Friedel_fraction_max 0.865
_reflns_number_gt 1497
_reflns_number_total 1515
_reflns_threshold_expression 'I > 2\s(I)'
_cod_data_source_file 9.cif
_cod_data_source_block Abms
_cod_original_sg_symbol_Hall 'A 2 -2c'
_cod_original_sg_symbol_H-M 'A b m 2'
_cod_database_code 1564867
_shelx_shelxl_version_number 2014/7
_shelx_space_group_comment
;
The symmetry employed for this shelxl refinement is uniquely defined
by the following loop, which should always be used as a source of
symmetry information in preference to the above space-group names.
They are only intended as comments.
;
_shelx_estimated_absorpt_t_min 0.780
_shelx_estimated_absorpt_t_max 0.822

loop_
_space_group_symop_operation_xyz
'x, y, z'
'-x, -y, z'
'x, -y+1/2, z'
'-x, y+1/2, z'
'x, y+1/2, z+1/2'
'-x, -y+1/2, z+1/2'
'x, -y+1, z+1/2'
'-x, y+1, z+1/2'

loop_
_atom_site_label
_atom_site_type_symbol
_atom_site_fract_x
_atom_site_fract_y
_atom_site_fract_z
_atom_site_U_iso_or_equiv
_atom_site_adp_type
_atom_site_occupancy
_atom_site_site_symmetry_order
_atom_site_calc_flag
_atom_site_refinement_flags_posn
_atom_site_refinement_flags_adp
_atom_site_refinement_flags_occupancy
_atom_site_disorder_assembly
_atom_site_disorder_group
Mo1 Mo 0.20094(3) 0.2500 0.58475(2) 0.02379(12) Uani 1 2 d S T P . .
S1 S 0.34961(14) 0.2500 0.70681(18) 0.0456(4) Uani 1 2 d S T P . .
O1 O 0.1255(2) 0.1170(3) 0.6297(3) 0.0375(7) Uani 1 1 d . . . . .
N1 N 0.2894(3) 0.1143(4) 0.4327(4) 0.0362(8) Uani 1 1 d . . . . .
N2 N 0.0885(4) 0.2500 0.4006(4) 0.0311(9) Uani 1 2 d S T P . .
C1 C 0.3795(6) 0.1844(6) 0.3716(9) 0.096(3) Uani 1 1 d . . . . .
H1A H 0.4481 0.1565 0.4106 0.115 Uiso 1 1 calc R U . . .
H1B H 0.3820 0.1565 0.2845 0.115 Uiso 1 1 calc R U . . .
C2 C 0.2048(6) 0.0687(7) 0.3439(9) 0.104(4) Uani 1 1 d . . . . .
H2A H 0.2397 0.0638 0.2617 0.125 Uiso 1 1 calc R U . . .
H2B H 0.1864 -0.0188 0.3679 0.125 Uiso 1 1 calc R U . . .
C3 C 0.1085(5) 0.1320(8) 0.3286(8) 0.091(3) Uani 1 1 d . . . . .
H3A H 0.0491 0.0724 0.3482 0.110 Uiso 1 1 calc R U . . .
H3B H 0.1018 0.1533 0.2400 0.110 Uiso 1 1 calc R U . . .
C4 C -0.0281(5) 0.2500 0.4433(7) 0.0475(16) Uani 1 2 d S T P . .
H4A H -0.0756 0.2270 0.3743 0.071 Uiso 0.5 1 calc R U P . .
H4B H -0.0475 0.3343 0.4732 0.071 Uiso 0.5 1 calc R U P . .
H4C H -0.0370 0.1887 0.5103 0.071 Uiso 0.5 1 calc R U P . .
C5 C 0.3358(5) -0.0006(5) 0.4970(5) 0.0545(13) Uani 1 1 d . . . . .
H5A H 0.2767 -0.0491 0.5346 0.082 Uiso 1 1 calc R U . . .
H5B H 0.3868 0.0264 0.5612 0.082 Uiso 1 1 calc R U . . .
H5C H 0.3739 -0.0533 0.4367 0.082 Uiso 1 1 calc R U . . .

loop_
_atom_site_aniso_label
_atom_site_aniso_U_11
_atom_site_aniso_U_22
_atom_site_aniso_U_33
_atom_site_aniso_U_23
_atom_site_aniso_U_13
_atom_site_aniso_U_12
Mo1 0.02475(18) 0.02850(18) 0.01812(18) 0.000 -0.0005(2) 0.000
S1 0.0402(8) 0.0598(10) 0.0367(8) 0.000 -0.0159(7) 0.000
O1 0.0392(14) 0.0409(17) 0.0324(14) 0.0076(11) 0.0006(12) -0.0050(12)
N1 0.0369(18) 0.0399(19) 0.032(2) -0.0059(15) 0.0012(14) 0.0119(14)
N2 0.030(2) 0.039(2) 0.025(2) 0.000 -0.0080(18) 0.000
C1 0.089(5) 0.067(4) 0.130(7) 0.022(4) 0.083(5) 0.026(3)
C2 0.112(6) 0.087(5) 0.113(6) -0.080(5) -0.077(5) 0.057(4)
C3 0.058(3) 0.112(5) 0.104(6) -0.084(5) -0.035(4) 0.021(3)
C4 0.027(3) 0.067(4) 0.048(4) 0.000 -0.004(3) 0.000
C5 0.063(3) 0.045(3) 0.055(3) -0.003(2) -0.006(3) 0.025(2)

loop_
_atom_type_symbol
_atom_type_description
_atom_type_scat_dispersion_real
_atom_type_scat_dispersion_imag
_atom_type_scat_source
C C 0.0033 0.0016 'International Tables Vol C Tables 4.2.6.8 and 6.1.1.4'
H H 0.0000 0.0000 'International Tables Vol C Tables 4.2.6.8 and 6.1.1.4'
N N 0.0061 0.0033 'International Tables Vol C Tables 4.2.6.8 and 6.1.1.4'
O O 0.0106 0.0060 'International Tables Vol C Tables 4.2.6.8 and 6.1.1.4'
S S 0.1246 0.1234 'International Tables Vol C Tables 4.2.6.8 and 6.1.1.4'
Mo Mo -1.6832 0.6857 'International Tables Vol C Tables 4.2.6.8 and 6.1.1.4'

loop_
_geom_angle_atom_site_label_1
_geom_angle_atom_site_label_2
_geom_angle_atom_site_label_3
_geom_angle
_geom_angle_site_symmetry_1
_geom_angle_site_symmetry_3
O1 Mo1 O1 106.7(2) 3 .
O1 Mo1 S1 105.45(10) 3 .
O1 Mo1 S1 105.45(10) . .
O1 Mo1 N2 85.77(12) 3 .
O1 Mo1 N2 85.77(12) . .
S1 Mo1 N2 160.60(13) . .
O1 Mo1 N1 153.53(13) 3 .
O1 Mo1 N1 87.14(15) . .
S1 Mo1 N1 91.90(10) . .
N2 Mo1 N1 72.58(13) . .
O1 Mo1 N1 87.14(15) 3 3
O1 Mo1 N1 153.53(13) . 3
S1 Mo1 N1 91.90(10) . 3
N2 Mo1 N1 72.58(13) . 3
N1 Mo1 N1 72.2(2) . 3
C1 N1 C2 113.2(6) . .
C1 N1 C5 108.9(4) . .
C2 N1 C5 107.3(5) . .
C1 N1 Mo1 109.7(3) . .
C2 N1 Mo1 108.2(3) . .
C5 N1 Mo1 109.4(3) . .
C3 N2 C3 113.7(9) 3 .
C3 N2 C4 108.5(4) 3 .
C3 N2 C4 108.5(4) . .
C3 N2 Mo1 109.5(3) 3 .
C3 N2 Mo1 109.5(3) . .
C4 N2 Mo1 106.9(4) . .
C1 C1 N1 119.9(3) 3 .
C1 C1 H1A 107.3 3 .
N1 C1 H1A 107.3 . .
C1 C1 H1B 107.3 3 .
N1 C1 H1B 107.3 . .
H1A C1 H1B 106.9 . .
C3 C2 N1 121.3(5) . .
C3 C2 H2A 107.0 . .
N1 C2 H2A 107.0 . .
C3 C2 H2B 107.0 . .
N1 C2 H2B 107.0 . .
H2A C2 H2B 106.7 . .
C2 C3 N2 119.3(5) . .
C2 C3 H3A 107.5 . .
N2 C3 H3A 107.5 . .
C2 C3 H3B 107.5 . .
N2 C3 H3B 107.5 . .
H3A C3 H3B 107.0 . .
N2 C4 H4A 109.5 . .
N2 C4 H4B 109.5 . .
H4A C4 H4B 109.5 . .
N2 C4 H4C 109.5 . .
H4A C4 H4C 109.5 . .
H4B C4 H4C 109.5 . .
N1 C5 H5A 109.5 . .
N1 C5 H5B 109.5 . .
H5A C5 H5B 109.5 . .
N1 C5 H5C 109.5 . .
H5A C5 H5C 109.5 . .
H5B C5 H5C 109.5 . .

loop_
_geom_bond_atom_site_label_1
_geom_bond_atom_site_label_2
_geom_bond_distance
_geom_bond_site_symmetry_2
Mo1 O1 1.722(3) 3
Mo1 O1 1.722(3) .
Mo1 S1 2.2126(16) .
Mo1 N2 2.380(5) .
Mo1 N1 2.394(4) .
Mo1 N1 2.394(4) 3
N1 C1 1.460(6) .
N1 C2 1.468(7) .
N1 C5 1.484(6) .
N2 C3 1.465(6) 3
N2 C3 1.465(6) .
N2 C4 1.478(8) .
C1 C1 1.363(12) 3
C1 H1A 0.9700 .
C1 H1B 0.9700 .
C2 C3 1.345(8) .
C2 H2A 0.9700 .
C2 H2B 0.9700 .
C3 H3A 0.9700 .
C3 H3B 0.9700 .
C4 H4A 0.9600 .
C4 H4B 0.9600 .
C4 H4C 0.9600 .
C5 H5A 0.9600 .
C5 H5B 0.9600 .
C5 H5C 0.9600 .
